data_4329462
loop_
_publ_author_name
'Oliver Kluge'
'Harald Krautscheid'

_publ_section_title
;
 Trialkylphosphine-Stabilized Copper(I) Gallium(III) Phenylchalcogenolate
 Complexes: Crystal Structures and Generation of Ternary Semiconductors by
 Thermolysis
;
_journal_name_full 'Inorganic Chemistry'
_journal_page_first 6655
_journal_page_last 6666
_journal_paper_doi 10.1021/ic300278v
_journal_volume 51
_journal_year 2012
_chemical_formula_moiety 'C39 H57 Cu2 Ga P2 S4'
_chemical_formula_sum 'C39 H57 Cu2 Ga P2 S4'
_chemical_formula_weight 912.83
_chemical_name_systematic
;
 tetrakis(\m~2~-phenylsulfido)-bis(diethylisopropylphosphine)-methyl
-di-copper-gallium
;
_space_group_IT_number 14
_symmetry_cell_setting monoclinic
_symmetry_Int_Tables_number 14
_symmetry_space_group_name_Hall '-P 2ybc'
_symmetry_space_group_name_H-M 'P 1 21/c 1'
_atom_sites_solution_hydrogens geom
_atom_sites_solution_primary direct
_atom_sites_solution_secondary difmap
_audit_creation_method SHELXL-97
_cell_angle_alpha 90.00
_cell_angle_beta 109.528(4)
_cell_angle_gamma 90.00
_cell_formula_units_Z 4
_cell_length_a 11.6285(6)
_cell_length_b 39.204(2)
_cell_length_c 10.2233(5)
_cell_measurement_reflns_used 36597
_cell_measurement_temperature 180(2)
_cell_measurement_theta_max 26.14
_cell_measurement_theta_min 1.86
_cell_volume 4392.5(4)
_computing_cell_refinement 'STOE X-AREA'
_computing_data_collection 'STOE X-AREA'
_computing_data_reduction 'STOE X-RED'
_computing_structure_refinement 'SHELXL-97 (Sheldrick, 1997)'
_computing_structure_solution 'SIR 92'
_diffrn_ambient_temperature 180(2)
_diffrn_detector 'image plate (34 cm diameter / schwenk)'
_diffrn_detector_area_resol_mean 6.67
_diffrn_detector_type STOE
_diffrn_measured_fraction_theta_full 0.999
_diffrn_measured_fraction_theta_max 0.999
_diffrn_measurement_details ' 258 frames, detector distance = 130 mm'
_diffrn_measurement_device '2-circle goniometer'
_diffrn_measurement_device_type 'STOE IPDS 2T'
_diffrn_measurement_method 'rotation method'
_diffrn_radiation_collimation '0.5 mm diameter, multiple pinhole'
_diffrn_radiation_monochromator 'plane graphite'
_diffrn_radiation_polarisn_norm 0
_diffrn_radiation_type 'Mo K\a'
_diffrn_radiation_wavelength 0.71073
_diffrn_reflns_av_R_equivalents 0.0630
_diffrn_reflns_av_sigmaI/netI 0.0504
_diffrn_reflns_limit_h_max 14
_diffrn_reflns_limit_h_min -14
_diffrn_reflns_limit_k_max 48
_diffrn_reflns_limit_k_min -45
_diffrn_reflns_limit_l_max 12
_diffrn_reflns_limit_l_min -12
_diffrn_reflns_number 25275
_diffrn_reflns_theta_full 26.00
_diffrn_reflns_theta_max 26.00
_diffrn_reflns_theta_min 1.86
_diffrn_source 'sealed X-ray tube, 12 x 0.4 mm long-fine focus'
_diffrn_source_current 40
_diffrn_source_power 2.00
_diffrn_source_voltage 50
_exptl_absorpt_coefficient_mu 1.857
_exptl_absorpt_correction_T_max 0.7832
_exptl_absorpt_correction_T_min 0.5891
_exptl_absorpt_correction_type integration
_exptl_absorpt_process_details 'STOE X-RED'
_exptl_crystal_colour colourless
_exptl_crystal_density_diffrn 1.380
_exptl_crystal_description needle
_exptl_crystal_F_000 1896
_exptl_crystal_size_max 0.31
_exptl_crystal_size_mid 0.22
_exptl_crystal_size_min 0.15
_refine_diff_density_max 0.551
_refine_diff_density_min -0.847
_refine_diff_density_rms 0.082
_refine_ls_extinction_method none
_refine_ls_goodness_of_fit_ref 0.996
_refine_ls_hydrogen_treatment constr
_refine_ls_matrix_type full
_refine_ls_number_parameters 442
_refine_ls_number_reflns 8633
_refine_ls_number_restraints 0
_refine_ls_restrained_S_all 0.996
_refine_ls_R_factor_all 0.0738
_refine_ls_R_factor_gt 0.0543
_refine_ls_shift/su_max 0.002
_refine_ls_shift/su_mean 0.000
_refine_ls_structure_factor_coef Fsqd
_refine_ls_weighting_details 'calc w=1/[\s^2^(Fo^2^)+(0.0935P)^2^+0.0000P] where P=(Fo^2^+2Fc^2^)/3'
_refine_ls_weighting_scheme calc
_refine_ls_wR_factor_gt 0.1412
_refine_ls_wR_factor_ref 0.1518
_reflns_number_gt 6247
_reflns_number_total 8633
_reflns_threshold_expression >2sigma(I)
_cod_data_source_file ic300278v_si_002_10.cif
_cod_data_source_block 10
_cod_original_cell_volume 4392.6(4)
_cod_original_sg_symbol_H-M 'P 21/c'
_cod_database_code 4329462

loop_
_symmetry_equiv_pos_as_xyz
'x, y, z'
'-x, y+1/2, -z+1/2'
'-x, -y, -z'
'x, -y-1/2, z-1/2'

loop_
_atom_site_label
_atom_site_type_symbol
_atom_site_fract_x
_atom_site_fract_y
_atom_site_fract_z
_atom_site_U_iso_or_equiv
_atom_site_adp_type
_atom_site_occupancy
_atom_site_symmetry_multiplicity
_atom_site_calc_flag
_atom_site_refinement_flags
Cu1 Cu 0.68317(5) 0.602827(15) 0.87416(6) 0.06305(16) Uani 1 1 d .
Cu2 Cu 0.47676(4) 0.662239(14) 0.63757(5) 0.05688(16) Uani 1 1 d .
Ga1 Ga 0.77724(4) 0.639317(12) 0.64588(5) 0.05523(14) Uani 1 1 d .
S1 S 0.86079(9) 0.63566(3) 0.88501(11) 0.0572(3) Uani 1 1 d .
S2 S 0.64772(9) 0.59259(3) 0.61167(11) 0.0586(3) Uani 1 1 d .
S3 S 0.64772(9) 0.68547(3) 0.61104(10) 0.0540(2) Uani 1 1 d .
S4 S 0.52464(9) 0.63981(3) 0.85023(10) 0.0575(3) Uani 1 1 d .
P1 P 0.72664(11) 0.55556(4) 1.00283(13) 0.0689(3) Uani 1 1 d .
P2 P 0.29364(10) 0.66543(4) 0.47667(13) 0.0656(3) Uani 1 1 d .
C1 C 0.8913(5) 0.64169(15) 0.5415(6) 0.0789(14) Uani 1 1 d .
H1A H 0.8546 0.6314 0.4519 0.118 Uiso 1 1 calc R
H1B H 0.9649 0.6297 0.5912 0.118 Uiso 1 1 calc R
H1C H 0.9103 0.6651 0.5304 0.118 Uiso 1 1 calc R
C2 C 0.8639(3) 0.67799(12) 0.9477(4) 0.0596(10) Uani 1 1 d .
C3 C 0.8163(4) 0.68511(15) 1.0518(5) 0.0732(13) Uani 1 1 d .
H3 H 0.7778 0.6681 1.0851 0.088 Uiso 1 1 calc R
C4 C 0.8264(5) 0.71795(18) 1.1064(7) 0.0951(19) Uani 1 1 d .
H4 H 0.7961 0.7224 1.1782 0.114 Uiso 1 1 calc R
C5 C 0.8788(5) 0.74334(17) 1.0579(7) 0.0942(19) Uani 1 1 d .
H5 H 0.8842 0.7651 1.0955 0.113 Uiso 1 1 calc R
C6 C 0.9240(5) 0.73696(14) 0.9535(6) 0.0872(17) Uani 1 1 d .
H6 H 0.9581 0.7546 0.9182 0.105 Uiso 1 1 calc R
C7 C 0.9195(4) 0.70416(13) 0.8990(5) 0.0720(12) Uani 1 1 d .
H7 H 0.9536 0.6998 0.8304 0.086 Uiso 1 1 calc R
C8 C 0.7327(4) 0.55704(12) 0.5844(4) 0.0603(10) Uani 1 1 d .
C9 C 0.8585(5) 0.55444(14) 0.6428(6) 0.0784(14) Uani 1 1 d .
H9 H 0.9030 0.5725 0.6946 0.094 Uiso 1 1 calc R
C10 C 0.9183(6) 0.52520(16) 0.6244(7) 0.0957(18) Uani 1 1 d .
H10 H 1.0025 0.5235 0.6659 0.115 Uiso 1 1 calc R
C11 C 0.8546(6) 0.49894(16) 0.5462(7) 0.0974(18) Uani 1 1 d .
H11 H 0.8956 0.4796 0.5324 0.117 Uiso 1 1 calc R
C12 C 0.7295(6) 0.50091(14) 0.4874(6) 0.0868(15) Uani 1 1 d .
H12 H 0.6859 0.4827 0.4359 0.104 Uiso 1 1 calc R
C13 C 0.6680(5) 0.53035(13) 0.5050(5) 0.0710(12) Uani 1 1 d .
H13 H 0.5838 0.5319 0.4635 0.085 Uiso 1 1 calc R
C14 C 0.6060(3) 0.69245(11) 0.4289(4) 0.0546(9) Uani 1 1 d .
C15 C 0.5861(4) 0.72563(12) 0.3811(5) 0.0656(11) Uani 1 1 d .
H15 H 0.5985 0.7436 0.4438 0.079 Uiso 1 1 calc R
C16 C 0.5473(4) 0.73226(14) 0.2384(5) 0.0751(13) Uani 1 1 d .
H16 H 0.5324 0.7546 0.2061 0.090 Uiso 1 1 calc R
C17 C 0.5314(4) 0.70577(14) 0.1464(5) 0.0736(13) Uani 1 1 d .
H17 H 0.5051 0.7102 0.0515 0.088 Uiso 1 1 calc R
C18 C 0.5540(4) 0.67276(14) 0.1932(5) 0.0713(12) Uani 1 1 d .
H18 H 0.5443 0.6549 0.1304 0.086 Uiso 1 1 calc R
C19 C 0.5912(4) 0.66610(12) 0.3344(4) 0.0617(10) Uani 1 1 d .
H19 H 0.6063 0.6438 0.3659 0.074 Uiso 1 1 calc R
C20 C 0.3955(4) 0.61592(12) 0.8502(4) 0.0594(10) Uani 1 1 d .
C21 C 0.3102(4) 0.63027(14) 0.9024(5) 0.0702(12) Uani 1 1 d .
H21 H 0.3205 0.6526 0.9349 0.084 Uiso 1 1 calc R
C22 C 0.2084(4) 0.61131(17) 0.9064(6) 0.0847(16) Uani 1 1 d .
H22 H 0.1515 0.6213 0.9405 0.102 Uiso 1 1 calc R
C23 C 0.1932(5) 0.57812(18) 0.8601(6) 0.0879(16) Uani 1 1 d .
H23 H 0.1263 0.5656 0.8632 0.105 Uiso 1 1 calc R
C24 C 0.2773(4) 0.56360(15) 0.8091(6) 0.0783(14) Uani 1 1 d .
H24 H 0.2677 0.5411 0.7785 0.094 Uiso 1 1 calc R
C25 C 0.3767(4) 0.58246(13) 0.8033(5) 0.0688(12) Uani 1 1 d .
H25 H 0.4321 0.5724 0.7671 0.083 Uiso 1 1 calc R
C26 C 0.8793(5) 0.55125(18) 1.1320(7) 0.0971(18) Uani 1 1 d .
H26 H 0.8826 0.5291 1.1774 0.116 Uiso 1 1 calc R
C27 C 0.9784(5) 0.5515(2) 1.0670(8) 0.109(2) Uani 1 1 d .
H27A H 0.9839 0.5738 1.0308 0.163 Uiso 1 1 calc R
H27B H 0.9592 0.5351 0.9929 0.163 Uiso 1 1 calc R
H27C H 1.0550 0.5457 1.1358 0.163 Uiso 1 1 calc R
C28 C 0.8999(7) 0.5786(2) 1.2436(8) 0.138(3) Uani 1 1 d .
H28A H 0.9802 0.5762 1.3104 0.207 Uiso 1 1 calc R
H28B H 0.8403 0.5762 1.2891 0.207 Uiso 1 1 calc R
H28C H 0.8921 0.6008 1.2015 0.207 Uiso 1 1 calc R
C29 C 0.7189(6) 0.51405(17) 0.9057(7) 0.0974(17) Uani 1 1 d .
H29A H 0.7805 0.5145 0.8611 0.117 Uiso 1 1 calc R
H29B H 0.7388 0.4955 0.9722 0.117 Uiso 1 1 calc R
C30 C 0.6005(7) 0.50693(18) 0.8003(7) 0.107(2) Uani 1 1 d .
H30A H 0.5391 0.5055 0.8437 0.160 Uiso 1 1 calc R
H30B H 0.6045 0.4857 0.7554 0.160 Uiso 1 1 calc R
H30C H 0.5803 0.5249 0.7328 0.160 Uiso 1 1 calc R
C31 C 0.6262(5) 0.54564(15) 1.1026(6) 0.0848(15) Uani 1 1 d .
H31A H 0.5534 0.5347 1.0409 0.102 Uiso 1 1 calc R
H31B H 0.6673 0.5292 1.1738 0.102 Uiso 1 1 calc R
C32 C 0.5868(6) 0.57574(15) 1.1720(6) 0.0877(15) Uani 1 1 d .
H32A H 0.6573 0.5858 1.2390 0.132 Uiso 1 1 calc R
H32B H 0.5317 0.5679 1.2177 0.132 Uiso 1 1 calc R
H32C H 0.5466 0.5924 1.1031 0.132 Uiso 1 1 calc R
C33 C 0.1974(5) 0.70080(17) 0.5053(6) 0.0934(17) Uani 1 1 d .
H33 H 0.1134 0.6974 0.4431 0.112 Uiso 1 1 calc R
C34 C 0.2450(7) 0.73538(17) 0.4677(9) 0.125(3) Uani 1 1 d .
H34A H 0.1869 0.7531 0.4640 0.188 Uiso 1 1 calc R
H34B H 0.2557 0.7334 0.3788 0.188 Uiso 1 1 calc R
H34C H 0.3217 0.7409 0.5369 0.188 Uiso 1 1 calc R
C35 C 0.1977(5) 0.70032(19) 0.6532(6) 0.0991(19) Uani 1 1 d .
H35A H 0.2792 0.7041 0.7155 0.149 Uiso 1 1 calc R
H35B H 0.1692 0.6786 0.6727 0.149 Uiso 1 1 calc R
H35C H 0.1451 0.7180 0.6655 0.149 Uiso 1 1 calc R
C36 C 0.2028(5) 0.62762(16) 0.4699(7) 0.0963(18) Uani 1 1 d .
H36A H 0.1968 0.6234 0.5609 0.116 Uiso 1 1 calc R
H36B H 0.1210 0.6313 0.4054 0.116 Uiso 1 1 calc R
C37 C 0.2573(6) 0.59719(17) 0.4253(9) 0.116(2) Uani 1 1 d .
H37A H 0.2659 0.6016 0.3366 0.174 Uiso 1 1 calc R
H37B H 0.2050 0.5778 0.4180 0.174 Uiso 1 1 calc R
H37C H 0.3360 0.5926 0.4924 0.174 Uiso 1 1 calc R
C38 C 0.2856(5) 0.67235(19) 0.2985(6) 0.0934(18) Uani 1 1 d .
H38A H 0.3282 0.6934 0.2948 0.112 Uiso 1 1 calc R
H38B H 0.3296 0.6540 0.2723 0.112 Uiso 1 1 calc R
C39 C 0.1570(5) 0.6744(2) 0.1888(6) 0.106(2) Uani 1 1 d .
H39A H 0.1135 0.6537 0.1900 0.159 Uiso 1 1 calc R
H39B H 0.1639 0.6775 0.0986 0.159 Uiso 1 1 calc R
H39C H 0.1136 0.6933 0.2096 0.159 Uiso 1 1 calc R

loop_
_atom_site_aniso_label
_atom_site_aniso_U_11
_atom_site_aniso_U_22
_atom_site_aniso_U_33
_atom_site_aniso_U_23
_atom_site_aniso_U_13
_atom_site_aniso_U_12
Cu1 0.0551(3) 0.0642(4) 0.0637(3) 0.0081(3) 0.0118(2) -0.0002(2)
Cu2 0.0513(3) 0.0631(3) 0.0492(3) 0.0020(2) 0.0075(2) 0.0014(2)
Ga1 0.0519(2) 0.0563(3) 0.0528(3) -0.0021(2) 0.01140(19) 0.00134(19)
S1 0.0506(5) 0.0576(6) 0.0545(5) -0.0012(5) 0.0058(4) -0.0009(4)
S2 0.0559(5) 0.0548(6) 0.0576(6) -0.0058(5) 0.0089(4) 0.0002(4)
S3 0.0530(5) 0.0528(6) 0.0497(5) -0.0037(4) 0.0085(4) 0.0004(4)
S4 0.0525(5) 0.0669(7) 0.0476(5) 0.0013(5) 0.0096(4) -0.0002(4)
P1 0.0644(6) 0.0692(8) 0.0649(7) 0.0118(6) 0.0106(5) 0.0011(6)
P2 0.0500(5) 0.0749(8) 0.0601(6) 0.0038(6) 0.0027(5) -0.0016(5)
C1 0.074(3) 0.088(4) 0.081(3) 0.002(3) 0.033(3) 0.004(3)
C2 0.0471(19) 0.065(3) 0.055(2) -0.004(2) 0.0026(17) -0.0014(18)
C3 0.055(2) 0.084(4) 0.072(3) -0.018(3) 0.010(2) -0.007(2)
C4 0.068(3) 0.105(5) 0.103(4) -0.049(4) 0.016(3) -0.006(3)
C5 0.070(3) 0.076(4) 0.105(5) -0.033(3) -0.012(3) 0.002(3)
C6 0.083(3) 0.059(3) 0.087(4) 0.001(3) -0.014(3) -0.010(3)
C7 0.069(3) 0.068(3) 0.062(3) -0.004(2) -0.001(2) -0.012(2)
C8 0.068(2) 0.055(3) 0.055(2) -0.0012(19) 0.0163(19) 0.001(2)
C9 0.072(3) 0.064(3) 0.096(4) -0.011(3) 0.023(3) 0.005(2)
C10 0.085(3) 0.073(4) 0.131(5) -0.002(4) 0.038(4) 0.015(3)
C11 0.109(4) 0.069(4) 0.127(5) -0.012(4) 0.056(4) 0.015(3)
C12 0.123(5) 0.056(3) 0.086(4) -0.017(3) 0.040(3) -0.005(3)
C13 0.083(3) 0.063(3) 0.061(3) -0.008(2) 0.015(2) -0.003(2)
C14 0.0508(19) 0.054(2) 0.055(2) -0.0012(19) 0.0133(17) -0.0029(17)
C15 0.070(3) 0.061(3) 0.059(2) 0.002(2) 0.013(2) -0.009(2)
C16 0.084(3) 0.065(3) 0.071(3) 0.020(3) 0.019(2) -0.004(2)
C17 0.080(3) 0.081(4) 0.055(2) 0.006(2) 0.015(2) -0.004(3)
C18 0.079(3) 0.080(3) 0.053(2) -0.005(2) 0.019(2) 0.000(2)
C19 0.068(2) 0.060(3) 0.050(2) 0.0030(19) 0.0103(19) 0.002(2)
C20 0.052(2) 0.070(3) 0.048(2) 0.001(2) 0.0061(17) -0.0004(19)
C21 0.061(2) 0.080(3) 0.066(3) -0.007(2) 0.017(2) 0.004(2)
C22 0.063(3) 0.114(5) 0.084(4) -0.016(3) 0.033(3) -0.005(3)
C23 0.075(3) 0.102(5) 0.088(4) -0.006(3) 0.028(3) -0.018(3)
C24 0.073(3) 0.076(3) 0.083(3) -0.008(3) 0.022(3) -0.015(3)
C25 0.063(2) 0.072(3) 0.068(3) -0.007(2) 0.017(2) -0.002(2)
C26 0.082(3) 0.101(5) 0.094(4) 0.019(4) 0.010(3) 0.004(3)
C27 0.075(3) 0.118(5) 0.121(5) 0.023(4) 0.018(3) 0.018(3)
C28 0.111(5) 0.169(8) 0.112(6) -0.056(6) 0.007(4) -0.023(5)
C29 0.120(5) 0.081(4) 0.088(4) 0.007(3) 0.032(3) -0.001(3)
C30 0.134(5) 0.095(5) 0.094(4) -0.024(4) 0.042(4) -0.035(4)
C31 0.091(3) 0.081(4) 0.079(3) 0.012(3) 0.023(3) -0.003(3)
C32 0.114(4) 0.082(4) 0.066(3) 0.004(3) 0.029(3) 0.013(3)
C33 0.071(3) 0.100(5) 0.091(4) -0.008(3) 0.003(3) 0.007(3)
C34 0.116(5) 0.070(4) 0.165(7) 0.009(4) 0.012(5) 0.005(4)
C35 0.086(4) 0.124(5) 0.082(4) -0.012(4) 0.021(3) 0.021(3)
C36 0.073(3) 0.084(4) 0.109(4) 0.009(3) 0.000(3) -0.010(3)
C37 0.095(4) 0.077(4) 0.145(6) -0.010(4) -0.002(4) 0.001(3)
C38 0.067(3) 0.126(5) 0.070(3) 0.021(3) 0.001(2) -0.001(3)
C39 0.078(3) 0.145(6) 0.072(3) 0.016(4) -0.006(3) 0.012(4)

loop_
_atom_type_symbol
_atom_type_description
_atom_type_scat_dispersion_real
_atom_type_scat_dispersion_imag
_atom_type_scat_source
C C 0.0033 0.0016 'International Tables Vol C Tables 4.2.6.8 and 6.1.1.4'
H H 0.0000 0.0000 'International Tables Vol C Tables 4.2.6.8 and 6.1.1.4'
P P 0.1023 0.0942 'International Tables Vol C Tables 4.2.6.8 and 6.1.1.4'
Cu Cu 0.3201 1.2651 'International Tables Vol C Tables 4.2.6.8 and 6.1.1.4'
Ga Ga 0.2307 1.6083 'International Tables Vol C Tables 4.2.6.8 and 6.1.1.4'
S S 0.1246 0.1234 'International Tables Vol C Tables 4.2.6.8 and 6.1.1.4'

loop_
_exptl_crystal_face_index_h
_exptl_crystal_face_index_k
_exptl_crystal_face_index_l
_exptl_crystal_face_perp_dist
0 -1 0 0.0970
0 -22 -6 0.1480
0 -7 -12 0.1710
0 5 -1 0.1200
-6 -3 10 0.1890
1 1 0 0.0660
-1 -1 0 0.0830
0 1 0 0.0630
6 14 -5 0.1490

loop_
_geom_angle_atom_site_label_1
_geom_angle_atom_site_label_2
_geom_angle_atom_site_label_3
_geom_angle
P1 Cu1 S4 127.14(5)
P1 Cu1 S1 113.31(5)
S4 Cu1 S1 108.30(5)
P1 Cu1 S2 113.95(5)
S4 Cu1 S2 98.20(4)
S1 Cu1 S2 88.15(4)
P2 Cu2 S4 127.50(5)
P2 Cu2 S3 123.22(5)
S4 Cu2 S3 109.18(4)
C1 Ga1 S3 113.85(17)
C1 Ga1 S1 117.12(17)
S3 Ga1 S1 103.53(4)
C1 Ga1 S2 118.52(17)
S3 Ga1 S2 103.80(4)
S1 Ga1 S2 97.60(4)
C2 S1 Ga1 105.92(15)
C2 S1 Cu1 115.52(14)
Ga1 S1 Cu1 86.19(4)
C8 S2 Ga1 105.94(15)
C8 S2 Cu1 112.10(15)
Ga1 S2 Cu1 81.50(4)
C14 S3 Cu2 103.97(13)
C14 S3 Ga1 102.59(14)
Cu2 S3 Ga1 102.61(5)
C20 S4 Cu2 105.82(14)
C20 S4 Cu1 108.50(16)
Cu2 S4 Cu1 106.40(5)
C31 P1 C26 102.9(3)
C31 P1 C29 100.5(3)
C26 P1 C29 99.4(3)
C31 P1 Cu1 116.36(19)
C26 P1 Cu1 118.4(2)
C29 P1 Cu1 116.3(2)
C36 P2 C38 104.6(3)
C36 P2 C33 104.0(3)
C38 P2 C33 102.4(3)
C36 P2 Cu2 112.7(2)
C38 P2 Cu2 117.89(17)
C33 P2 Cu2 113.79(19)
C3 C2 C7 118.7(5)
C3 C2 S1 120.1(4)
C7 C2 S1 121.1(4)
C2 C3 C4 119.6(6)
C5 C4 C3 121.6(6)
C4 C5 C6 119.6(6)
C5 C6 C7 120.6(6)
C2 C7 C6 119.8(5)
C13 C8 C9 119.1(4)
C13 C8 S2 117.5(4)
C9 C8 S2 123.4(4)
C10 C9 C8 120.5(5)
C11 C10 C9 120.4(6)
C10 C11 C12 120.1(5)
C11 C12 C13 120.0(5)
C8 C13 C12 119.9(5)
C15 C14 C19 119.2(4)
C15 C14 S3 118.0(3)
C19 C14 S3 122.8(3)
C14 C15 C16 120.1(5)
C17 C16 C15 119.8(5)
C16 C17 C18 120.5(5)
C17 C18 C19 119.8(5)
C14 C19 C18 120.6(4)
C25 C20 C21 117.7(4)
C25 C20 S4 122.4(3)
C21 C20 S4 120.0(4)
C20 C21 C22 120.7(5)
C23 C22 C21 120.1(5)
C22 C23 C24 119.7(5)
C23 C24 C25 120.2(5)
C20 C25 C24 121.6(5)
C27 C26 C28 111.9(6)
C27 C26 P1 112.3(4)
C28 C26 P1 110.2(5)
C30 C29 P1 114.7(5)
C32 C31 P1 116.2(4)
C35 C33 C34 112.0(6)
C35 C33 P2 110.3(4)
C34 C33 P2 109.0(5)
C37 C36 P2 111.4(5)
C39 C38 P2 116.7(4)

loop_
_geom_bond_atom_site_label_1
_geom_bond_atom_site_label_2
_geom_bond_distance
Cu1 P1 2.2304(14)
Cu1 S4 2.2932(12)
Cu1 S1 2.4045(12)
Cu1 S2 2.6063(12)
Cu2 P2 2.2167(12)
Cu2 S4 2.2363(12)
Cu2 S3 2.2839(11)
Ga1 C1 1.963(5)
Ga1 S3 2.3045(11)
Ga1 S1 2.3137(11)
Ga1 S2 2.3225(12)
S1 C2 1.775(5)
S2 C8 1.784(5)
S3 C14 1.781(4)
S4 C20 1.770(4)
P1 C31 1.831(6)
P1 C26 1.832(6)
P1 C29 1.893(7)
P2 C36 1.808(6)
P2 C38 1.813(6)
P2 C33 1.866(6)
C2 C3 1.382(7)
C2 C7 1.390(7)
C3 C4 1.393(8)
C4 C5 1.346(10)
C5 C6 1.361(9)
C6 C7 1.395(7)
C8 C13 1.382(6)
C8 C9 1.386(7)
C9 C10 1.386(7)
C10 C11 1.361(8)
C11 C12 1.378(8)
C12 C13 1.401(7)
C14 C15 1.382(6)
C14 C19 1.386(6)
C15 C16 1.400(6)
C16 C17 1.372(7)
C17 C18 1.374(7)
C18 C19 1.386(6)
C20 C25 1.389(7)
C20 C21 1.392(6)
C21 C22 1.410(7)
C22 C23 1.376(8)
C23 C24 1.376(8)
C24 C25 1.390(7)
C26 C27 1.510(9)
C26 C28 1.526(10)
C29 C30 1.463(9)
C31 C32 1.525(8)
C33 C35 1.511(8)
C33 C34 1.561(9)
C36 C37 1.492(9)
C38 C39 1.543(7)
